data_2022342
loop_
_publ_author_name
'Unoki, Kohei'
'Yoshiasa, Akira'
'Kitahara, Ginga'
'Nishiayama, Tadao'
'Tokuda, Makoto'
'Sugiyama, Kazumasa'
'Nakatsuka, Akihiko'

_publ_section_title
;
 Crystal structure refinements of stoichiometric Ni~3~Se~2~ and NiSe
;
_journal_coeditor_code EP3012
_journal_issue 4
_journal_name_full 'Acta Crystallographica Section C'
_journal_page_first 169
_journal_page_last 175
_journal_paper_doi 10.1107/S2053229621002187
_journal_volume 77
_journal_year 2021
_chemical_formula_iupac 'Ni3 Se2'
_chemical_formula_moiety 'Ni3 Se2'
_chemical_formula_sum 'Ni3 Se2'
_chemical_formula_weight 334.05
_chemical_name_systematic
;
Trinickel diselenide
;
_space_group_IT_number 155
_space_group_name_Hall 'R 3 2"'
_space_group_name_H-M_alt 'R 3 2 :H'
_symmetry_cell_setting hexagonal
_symmetry_space_group_name_Hall 'R 3 2"'
_symmetry_space_group_name_H-M 'R 3 2 :H'
_cell_angle_alpha 90
_cell_angle_beta 90
_cell_angle_gamma 120
_cell_formula_units_Z 3
_cell_length_a 6.02813(13)
_cell_length_b 6.02813(13)
_cell_length_c 7.24883(16)
_cell_measurement_reflns_used 5172
_cell_measurement_temperature 293(2)
_cell_measurement_theta_max 27.1360
_cell_measurement_theta_min 4.7840
_cell_volume 228.120(9)
_computing_cell_refinement
;
CrysAlis PRO (Rigaku OD, 2019)
;
_computing_data_collection
;
CrysAlis PRO (Rigaku OD, 2019)
;
_computing_data_reduction
;
CrysAlis PRO (Rigaku OD, 2019)
;
_computing_molecular_graphics
;
<i>VESTA</i> (Momma & Izumi, 2011)
;
_computing_publication_material
;
SHELXL2018 (Sheldrick, 2015b)
;
_computing_structure_refinement
;
SHELXL2018 (Sheldrick, 2015b)
;
_computing_structure_solution
;
<i>OLEX2</i> (Dolomanov <i>et al.</i>, 2009) and
SHELXT2018 (Sheldrick, 2015a)
;
_diffrn_ambient_temperature 293(2)
_diffrn_detector_area_resol_mean 10.0000
_diffrn_measured_fraction_theta_full 1.000
_diffrn_measured_fraction_theta_max 1.000
_diffrn_measurement_device_type 'Rigaku SuperNova Single Source diffractometer with a HyPix3000 detector'
_diffrn_measurement_method '\w scans'
_diffrn_radiation_monochromator mirror
_diffrn_radiation_type MoK\a
_diffrn_radiation_wavelength 0.71073
_diffrn_reflns_av_R_equivalents 0.0474
_diffrn_reflns_av_sigmaI/netI 0.0090
_diffrn_reflns_limit_h_max 7
_diffrn_reflns_limit_h_min -7
_diffrn_reflns_limit_k_max 7
_diffrn_reflns_limit_k_min -7
_diffrn_reflns_limit_l_max 9
_diffrn_reflns_limit_l_min -9
_diffrn_reflns_number 5554
_diffrn_reflns_theta_full 25.242
_diffrn_reflns_theta_max 26.978
_diffrn_reflns_theta_min 4.812
_exptl_absorpt_coefficient_mu 41.991
_exptl_absorpt_correction_T_max 0.135
_exptl_absorpt_correction_T_min 0.056
_exptl_absorpt_correction_type gaussian
_exptl_absorpt_process_details
;
(CrysAlis PRO; Rigaku OD, 2019)
;
_exptl_crystal_colour silver
_exptl_crystal_density_diffrn 7.295
_exptl_crystal_description block
_exptl_crystal_F_000 456
_exptl_crystal_size_max 0.123
_exptl_crystal_size_mid 0.090
_exptl_crystal_size_min 0.077
_refine_diff_density_max 1.148
_refine_diff_density_min -1.588
_refine_ls_abs_structure_details
;
Flack <i>x</i> determined using 42 quotients [(I+)-(I-)]/[(I+)+(I-)]
(Parsons <i>et al.</i>,  2013)
;
_refine_ls_abs_structure_Flack -0.049(19)
_refine_ls_extinction_method none
_refine_ls_goodness_of_fit_ref 1.370
_refine_ls_hydrogen_treatment undef
_refine_ls_matrix_type full
_refine_ls_number_parameters 9
_refine_ls_number_reflns 117
_refine_ls_number_restraints 0
_refine_ls_restrained_S_all 1.370
_refine_ls_R_factor_all 0.0204
_refine_ls_R_factor_gt 0.0204
_refine_ls_shift/su_max 0.000
_refine_ls_shift/su_mean 0.000
_refine_ls_structure_factor_coef Fsqd
_refine_ls_weighting_details 'w=1/[\s^2^(Fo^2^)+(0.0318P)^2^+1.1728P] where P=(Fo^2^+2Fc^2^)/3'
_refine_ls_weighting_scheme calc
_refine_ls_wR_factor_ref 0.0517
_reflns_number_gt 117
_reflns_number_total 117
_reflns_threshold_expression 'I > 2\s(I)'
_cod_data_source_file ep3012sup1.cif
_cod_data_source_block I
_cod_depositor_comments 'Adding full bibliography for 2022342--2022343.cif.'
_cod_original_cell_volume 228.120(11)
_cod_database_code 2022342
_cod_database_fobs_code 2022342

loop_
_symmetry_equiv_pos_as_xyz
'x, y, z'
'-y, x-y, z'
'-x+y, -x, z'
'x-y, -y, -z'
'-x, -x+y, -z'
'y, x, -z'
'x+2/3, y+1/3, z+1/3'
'-y+2/3, x-y+1/3, z+1/3'
'-x+y+2/3, -x+1/3, z+1/3'
'x-y+2/3, -y+1/3, -z+1/3'
'-x+2/3, -x+y+1/3, -z+1/3'
'y+2/3, x+1/3, -z+1/3'
'x+1/3, y+2/3, z+2/3'
'-y+1/3, x-y+2/3, z+2/3'
'-x+y+1/3, -x+2/3, z+2/3'
'x-y+1/3, -y+2/3, -z+2/3'
'-x+1/3, -x+y+2/3, -z+2/3'
'y+1/3, x+2/3, -z+2/3'

loop_
_atom_site_type_symbol
_atom_site_label
_atom_site_fract_x
_atom_site_fract_y
_atom_site_fract_z
_atom_site_U_iso_or_equiv
_atom_site_adp_type
_atom_site_calc_flag
_atom_site_occupancy
_atom_site_disorder_assembly
_atom_site_disorder_group
Se Se1 0.000000 0.000000 -0.25999(13) 0.0061(4) Uani d 1 . .
Ni Ni1 -0.2469(2) 0.000000 0.000000 0.0070(4) Uani d 1 . .

loop_
_atom_site_aniso_label
_atom_site_aniso_U_11
_atom_site_aniso_U_22
_atom_site_aniso_U_33
_atom_site_aniso_U_12
_atom_site_aniso_U_13
_atom_site_aniso_U_23
Se1 0.0057(5) 0.0057(5) 0.0069(6) 0.0029(2) 0.000 0.000
Ni1 0.0062(5) 0.0076(7) 0.0075(6) 0.0038(3) -0.0007(2) -0.0015(4)

loop_
_atom_type_symbol
_atom_type_description
_atom_type_scat_dispersion_real
_atom_type_scat_dispersion_imag
_atom_type_scat_source
Ni Ni 0.3393 1.1124 'International Tables Vol C Tables 4.2.6.8 and 6.1.1.4'
Se Se -0.0929 2.2259 'International Tables Vol C Tables 4.2.6.8 and 6.1.1.4'

loop_
_geom_angle_atom_site_label_1
_geom_angle_atom_site_label_2
_geom_angle_atom_site_label_3
_geom_angle_site_symmetry_1
_geom_angle_site_symmetry_3
_geom_angle
_geom_angle_publ_flag
Ni1 Se1 Ni1 15_444 14_554 115.139(17) ?
Ni1 Se1 Ni1 15_444 13_544 115.138(17) ?
Ni1 Se1 Ni1 14_554 13_544 115.138(16) ?
Ni1 Se1 Ni1 15_444 3 125.03(2) ?
Ni1 Se1 Ni1 14_554 3 65.38(2) ?
Ni1 Se1 Ni1 13_544 3 111.71(3) ?
Ni1 Se1 Ni1 15_444 2 111.71(3) ?
Ni1 Se1 Ni1 14_554 2 125.02(2) ?
Ni1 Se1 Ni1 13_544 2 65.38(2) ?
Ni1 Se1 Ni1 3 2 64.92(5) ?
Ni1 Se1 Ni1 15_444 . 65.38(2) ?
Ni1 Se1 Ni1 14_554 . 111.71(3) ?
Ni1 Se1 Ni1 13_544 . 125.03(2) ?
Ni1 Se1 Ni1 3 . 64.92(5) ?
Ni1 Se1 Ni1 2 . 64.92(5) ?
Se1 Ni1 Se1 16_444 7_455 100.03(5) ?
Se1 Ni1 Se1 16_444 4 125.03(2) ?
Se1 Ni1 Se1 7_455 4 102.855(10) ?
Se1 Ni1 Se1 16_444 . 102.855(10) ?
Se1 Ni1 Se1 7_455 . 125.03(2) ?
Se1 Ni1 Se1 4 . 103.41(6) ?
Se1 Ni1 Ni1 16_444 3 157.35(3) ?
Se1 Ni1 Ni1 7_455 3 100.96(2) ?
Se1 Ni1 Ni1 4 3 57.54(2) ?
Se1 Ni1 Ni1 . 3 57.54(2) ?
Se1 Ni1 Ni1 16_444 2 100.96(2) ?
Se1 Ni1 Ni1 7_455 2 157.35(3) ?
Se1 Ni1 Ni1 4 2 57.54(2) ?
Se1 Ni1 Ni1 . 2 57.54(2) ?
Ni1 Ni1 Ni1 3 2 60.0 ?
Se1 Ni1 Ni1 16_444 15_444 57.81(5) ?
Se1 Ni1 Ni1 7_455 15_444 98.23(3) ?
Se1 Ni1 Ni1 4 15_444 157.37(5) ?
Se1 Ni1 Ni1 . 15_444 56.82(2) ?
Ni1 Ni1 Ni1 3 15_444 110.49(5) ?
Ni1 Ni1 Ni1 2 15_444 100.08(2) ?
Se1 Ni1 Ni1 16_444 8_455 98.23(3) ?
Se1 Ni1 Ni1 7_455 8_455 57.81(5) ?
Se1 Ni1 Ni1 4 8_455 56.82(2) ?
Se1 Ni1 Ni1 . 8_455 157.38(5) ?
Ni1 Ni1 Ni1 3 8_455 100.08(2) ?
Ni1 Ni1 Ni1 2 8_455 110.49(5) ?
Ni1 Ni1 Ni1 15_444 8_455 144.71(8) ?

loop_
_geom_bond_atom_site_label_1
_geom_bond_atom_site_label_2
_geom_bond_site_symmetry_2
_geom_bond_distance
_geom_bond_publ_flag
Se1 Ni1 15_444 2.3748(8) ?
Se1 Ni1 14_554 2.3748(8) ?
Se1 Ni1 13_544 2.3748(8) ?
Se1 Ni1 3 2.4012(10) ?
Se1 Ni1 2 2.4012(10) ?
Se1 Ni1 . 2.4013(10) ?
Ni1 Ni1 3 2.577(2) ?
Ni1 Ni1 2 2.577(2) ?
Ni1 Ni1 15_444 2.5795(8) ?
Ni1 Ni1 8_455 2.5795(8) ?
